data_7245260
loop_
_publ_author_name
'Ahsan, Mollah Rohan'
'Mukherjee, Arijit'

_publ_section_title
;
 Ternary and quaternary cocrystals of 2,7-dihydroxynaphthalene: systematic
 design with a large synthon module
;
_journal_name_full CrystEngComm
_journal_paper_doi 10.1039/D2CE00735E
_journal_year 2022
_chemical_formula_moiety 'C13 H9 N, 0.5(C10 H8 O2), 0.5(C8 H12 N2)'
_chemical_formula_sum 'C22 H19 N2 O'
_chemical_formula_weight 327.39
_space_group_crystal_system monoclinic
_space_group_IT_number 15
_space_group_name_Hall '-C 2yc'
_space_group_name_H-M_alt 'C 1 2/c 1'
_atom_sites_solution_hydrogens difmap
_audit_block_doi 10.5517/ccdc.csd.cc2bpydd
_audit_creation_date 2022-06-28
_audit_creation_method
;
Olex2 1.5
(compiled 2022.04.07 svn.rca3783a0 for OlexSys, GUI svn.r6498)
;
_audit_update_record
;
2022-06-29 deposited with the CCDC.	2022-07-19 downloaded from the CCDC.
;
_cell_angle_alpha 90
_cell_angle_beta 106.2050(10)
_cell_angle_gamma 90
_cell_formula_units_Z 8
_cell_length_a 13.3133(2)
_cell_length_b 12.14070(10)
_cell_length_c 21.2595(3)
_cell_measurement_reflns_used 12665
_cell_measurement_temperature 123
_cell_measurement_theta_max 79.4430
_cell_measurement_theta_min 4.3610
_cell_volume 3299.71(8)
_computing_cell_refinement 'CrysAlisPro 1.171.39.20a (Rigaku OD, 2015)'
_computing_data_collection 'CrysAlisPro 1.171.39.20a (Rigaku OD, 2015)'
_computing_data_reduction 'CrysAlisPro 1.171.39.20a (Rigaku OD, 2015)'
_computing_molecular_graphics 'Olex2 1.5 (Dolomanov et al., 2009)'
_computing_publication_material 'Olex2 1.5 (Dolomanov et al., 2009)'
_computing_structure_refinement 'SHELXL 2018/3 (Sheldrick, 2015)'
_computing_structure_solution 'SHELXT 2018/2 (Sheldrick, 2018)'
_diffrn_ambient_temperature 123.00
_diffrn_detector 'CCD plate'
_diffrn_measured_fraction_theta_full 1.000
_diffrn_measured_fraction_theta_max 0.985
_diffrn_measurement_details
;
List of Runs (angles in degrees, time in seconds):

  # Type    Start    End  Width  t~exp~   \w     \q     \k     \f   Frames
#--------------------------------------------------------------------------
  1  \w    -19.00  44.00   0.50    0.62    --    0.00  37.00 -90.00  126
  2  \w      6.00  49.00   0.50    0.62    --    0.00  82.00  30.00   86
  3  \w     49.00  86.00   0.50    0.62    --    0.00  37.00 -90.00   74
  4  \w    -88.00 -28.00   0.50    0.62    --    0.00 -57.00  30.00  120
  5  \w    -29.00  86.00   0.50    0.62    --    0.00  77.00 -30.00  230
  6  \w    -70.00 -44.00   0.50    0.62    --    0.00 -37.00 -60.00   52
  7  \w     56.00 139.00   0.50    2.48    --  107.20 -82.00 -90.00  166
  8  \w     94.00 192.00   0.50    2.48    --  107.20  15.00   0.00  196
  9  \w     41.00 140.00   0.50    2.48    --  107.20 -82.00-180.00  198
 10  \w     91.00 124.00   0.50    2.48    --  107.20  30.00-120.00   66
 11  \w    138.00 187.00   0.50    2.48    --  107.20  30.00-120.00   98
 12  \w     43.00 140.00   0.50    2.48    --  107.20 -82.00 -30.00  194
 13  \w     48.00 125.00   0.50    2.48    --  107.20 -61.00-120.00  154
 14  \w     62.00  89.00   0.50    2.48    --  107.20 -61.00-180.00   54
 15  \w     18.00  96.00   0.50    2.48    --  107.20 -61.00  90.00  156
 16  \w     84.00 110.00   0.50    2.48    --  107.20 -82.00  60.00   52
 17  \w     18.00  77.00   0.50    2.48    --  107.20 -82.00  60.00  118
 18  \w    116.00 195.00   0.50    2.48    --  107.20  30.00 -60.00  158
 19  \w     20.00  56.00   0.50    2.48    --  107.20 -61.00  30.00   72
 20  \w     91.00 188.00   0.50    2.48    --  107.20  30.00 -90.00  194
 21  \w     22.00 116.00   0.50    2.48    --  107.20 -45.00 150.00  188
 22  \w     84.00 109.00   0.50    2.48    --  107.20 -30.00 -60.00   50
 23  \w     51.00 109.00   0.50    2.48    --  107.20 -82.00  90.00  116
 24  \w     51.00  77.00   0.50    2.48    --  107.20 -30.00 -60.00   52
;
_diffrn_measurement_device 'four-circle diffractometer'
_diffrn_measurement_device_type 'XtaLAB Pro: Kappa dual offset/far'
_diffrn_measurement_method '\w scans'
_diffrn_orient_matrix_type 'CrysAlisPro convention (1999,Acta A55,543-557)'
_diffrn_orient_matrix_UB_11 0.0946652000
_diffrn_orient_matrix_UB_12 0.0656272000
_diffrn_orient_matrix_UB_13 -0.0079277000
_diffrn_orient_matrix_UB_21 0.0420126000
_diffrn_orient_matrix_UB_22 0.0102437000
_diffrn_orient_matrix_UB_23 0.0750308000
_diffrn_orient_matrix_UB_31 0.0615989000
_diffrn_orient_matrix_UB_32 -0.1081113000
_diffrn_orient_matrix_UB_33 0.0023231000
_diffrn_radiation_monochromator graphite
_diffrn_radiation_probe x-ray
_diffrn_radiation_type 'Cu K\a'
_diffrn_radiation_wavelength 1.54184
_diffrn_reflns_av_R_equivalents 0.0312
_diffrn_reflns_av_unetI/netI 0.0192
_diffrn_reflns_Laue_measured_fraction_full 1.000
_diffrn_reflns_Laue_measured_fraction_max 0.985
_diffrn_reflns_limit_h_max 16
_diffrn_reflns_limit_h_min -15
_diffrn_reflns_limit_k_max 13
_diffrn_reflns_limit_k_min -15
_diffrn_reflns_limit_l_max 27
_diffrn_reflns_limit_l_min -24
_diffrn_reflns_number 17649
_diffrn_reflns_point_group_measured_fraction_full 1.000
_diffrn_reflns_point_group_measured_fraction_max 0.985
_diffrn_reflns_theta_full 67.684
_diffrn_reflns_theta_max 79.919
_diffrn_reflns_theta_min 4.331
_diffrn_source 'fine-focus sealed X-ray tube'
_diffrn_source_type 'Enhance (Cu) X-ray Source'
_exptl_absorpt_coefficient_mu 0.640
_exptl_absorpt_correction_T_max 1.00000
_exptl_absorpt_correction_T_min 0.84576
_exptl_absorpt_correction_type multi-scan
_exptl_absorpt_process_details
;
CrysAlisPro 1.171.39.20a (Rigaku Oxford Diffraction, 2015)
Empirical absorption correction using spherical harmonics,
 implemented in SCALE3 ABSPACK scaling algorithm.
;
_exptl_crystal_colour yellow
_exptl_crystal_colour_primary yellow
_exptl_crystal_density_diffrn 1.318
_exptl_crystal_description needle
_exptl_crystal_F_000 1384
_exptl_crystal_preparation SDG
_exptl_crystal_recrystallization_method 'SLOW EVAPORATION'
_exptl_crystal_size_max 0.2
_exptl_crystal_size_mid 0.1
_exptl_crystal_size_min 0.1
_refine_diff_density_max 0.264
_refine_diff_density_min -0.166
_refine_diff_density_rms 0.041
_refine_ls_extinction_coef 0.00052(6)
_refine_ls_extinction_expression Fc^*^=kFc[1+0.001xFc^2^\l^3^/sin(2\q)]^-1/4^
_refine_ls_extinction_method 'SHELXL-2018/3 (Sheldrick 2018)'
_refine_ls_goodness_of_fit_ref 1.065
_refine_ls_hydrogen_treatment refall
_refine_ls_matrix_type full
_refine_ls_number_parameters 305
_refine_ls_number_reflns 3559
_refine_ls_number_restraints 0
_refine_ls_restrained_S_all 1.065
_refine_ls_R_factor_all 0.0375
_refine_ls_R_factor_gt 0.0364
_refine_ls_shift/su_max 0.001
_refine_ls_shift/su_mean 0.000
_refine_ls_structure_factor_coef Fsqd
_refine_ls_weighting_details 'w=1/[\s^2^(Fo^2^)+(0.0481P)^2^+1.9233P] where P=(Fo^2^+2Fc^2^)/3'
_refine_ls_weighting_scheme calc
_refine_ls_wR_factor_gt 0.0972
_refine_ls_wR_factor_ref 0.0985
_reflns_Friedel_coverage 0.000
_reflns_number_gt 3401
_reflns_number_total 3559
_reflns_threshold_expression 'I > 2\s(I)'
_cod_data_source_file d2ce00735e2.cif
_cod_data_source_block exp_953_am-r-5c
_cod_original_cell_volume 3299.71(7)
_cod_database_code 7245260
_shelx_shelxl_version_number 2018/3
_shelx_space_group_comment
;
The symmetry employed for this shelxl refinement is uniquely defined
by the following loop, which should always be used as a source of
symmetry information in preference to the above space-group names.
They are only intended as comments.
;
_shelx_estimated_absorpt_t_max 0.939
_shelx_estimated_absorpt_t_min 0.883
_olex2_refinement_description
;
;
_olex2_submission_special_instructions 'No special instructions were received'
_oxdiff_exptl_absorpt_empirical_details
;
Empirical correction (ABSPACK) includes:
- Absorption correction using spherical harmonics
- Frame scaling
;
_oxdiff_exptl_absorpt_empirical_full_max 1.579
_oxdiff_exptl_absorpt_empirical_full_min 0.665

loop_
_space_group_symop_operation_xyz
'x, y, z'
'-x, y, -z+1/2'
'x+1/2, y+1/2, z'
'-x+1/2, y+1/2, -z+1/2'
'-x, -y, -z'
'x, -y, z-1/2'
'-x+1/2, -y+1/2, -z'
'x+1/2, -y+1/2, z-1/2'

loop_
_atom_site_label
_atom_site_type_symbol
_atom_site_fract_x
_atom_site_fract_y
_atom_site_fract_z
_atom_site_U_iso_or_equiv
_atom_site_adp_type
_atom_site_occupancy
_atom_site_site_symmetry_order
_atom_site_calc_flag
_atom_site_refinement_flags_posn
_atom_site_refinement_flags_adp
_atom_site_refinement_flags_occupancy
_atom_site_disorder_assembly
_atom_site_disorder_group
O1 O 0.52464(6) 0.21646(6) 0.58293(3) 0.02605(18) Uani 1 1 d . . . . .
N2 N 0.500000 0.49498(10) 0.750000 0.0219(2) Uani 1 2 d S T P . .
N4 N 0.47398(7) 0.43791(7) 0.57455(4) 0.02228(19) Uani 1 1 d . . . . .
N3 N 0.500000 0.72266(10) 0.750000 0.0264(3) Uani 1 2 d S T P . .
C8 C 0.500000 0.05050(11) 0.750000 0.0202(3) Uani 1 2 d S T P . .
C9 C 0.500000 0.16803(11) 0.750000 0.0196(3) Uani 1 2 d S T P . .
C5 C 0.51837(7) 0.16738(8) 0.63955(5) 0.0212(2) Uani 1 1 d . . . . .
C10 C 0.50855(7) 0.22487(8) 0.69319(5) 0.0215(2) Uani 1 1 d . . . . .
C6 C 0.52290(8) 0.05055(8) 0.64080(5) 0.0230(2) Uani 1 1 d . . . . .
C21 C 0.42498(8) 0.66342(8) 0.57432(5) 0.0235(2) Uani 1 1 d . . . . .
C7 C 0.51370(7) -0.00588(8) 0.69450(5) 0.0226(2) Uani 1 1 d . . . . .
C13 C 0.41006(7) 0.55098(8) 0.73065(4) 0.0215(2) Uani 1 1 d . . . . .
C22 C 0.34607(8) 0.58631(8) 0.55516(5) 0.0216(2) Uani 1 1 d . . . . .
C27 C 0.37369(8) 0.47231(8) 0.55573(4) 0.0208(2) Uani 1 1 d . . . . .
C15 C 0.55007(8) 0.51405(9) 0.59247(5) 0.0228(2) Uani 1 1 d . . . . .
C12 C 0.41021(8) 0.66644(8) 0.73006(5) 0.0239(2) Uani 1 1 d . . . . .
C23 C 0.23783(8) 0.61615(9) 0.53570(5) 0.0254(2) Uani 1 1 d . . . . .
C20 C 0.52832(8) 0.62949(9) 0.59287(5) 0.0252(2) Uani 1 1 d . . . . .
C24 C 0.16290(8) 0.53785(10) 0.51614(5) 0.0278(2) Uani 1 1 d . . . . .
C26 C 0.29246(9) 0.39251(9) 0.53603(5) 0.0258(2) Uani 1 1 d . . . . .
C16 C 0.65654(8) 0.47853(10) 0.61182(5) 0.0305(2) Uani 1 1 d . . . . .
C25 C 0.19002(9) 0.42482(10) 0.51597(5) 0.0286(2) Uani 1 1 d . . . . .
C14 C 0.31085(9) 0.48539(10) 0.70961(6) 0.0307(2) Uani 1 1 d . . . . .
C19 C 0.61396(10) 0.70489(11) 0.61288(6) 0.0348(3) Uani 1 1 d . . . . .
C11 C 0.31108(10) 0.73206(11) 0.70717(6) 0.0364(3) Uani 1 1 d . . . . .
C17 C 0.73538(9) 0.55309(12) 0.62996(6) 0.0379(3) Uani 1 1 d . . . . .
C18 C 0.71419(10) 0.66751(12) 0.63065(6) 0.0393(3) Uani 1 1 d . . . . .
H7 H 0.5133(10) -0.0874(12) 0.6945(6) 0.030(3) Uiso 1 1 d . . . . .
H10 H 0.5068(10) 0.3060(11) 0.6929(6) 0.027(3) Uiso 1 1 d . . . . .
H23 H 0.2179(10) 0.6958(12) 0.5365(6) 0.030(3) Uiso 1 1 d . . . . .
H26 H 0.3129(10) 0.3127(12) 0.5370(6) 0.030(3) Uiso 1 1 d . . . . .
H14A H 0.2732(12) 0.4973(14) 0.6626(8) 0.049(4) Uiso 1 1 d . . . . .
H24 H 0.0875(11) 0.5611(12) 0.5030(7) 0.033(3) Uiso 1 1 d . . . . .
H6 H 0.5316(10) 0.0115(12) 0.6020(7) 0.032(3) Uiso 1 1 d . . . . .
H16 H 0.6699(12) 0.3999(13) 0.6113(7) 0.039(4) Uiso 1 1 d . . . . .
H25 H 0.1356(11) 0.3690(12) 0.5016(7) 0.036(4) Uiso 1 1 d . . . . .
H19 H 0.5962(12) 0.7858(14) 0.6123(7) 0.046(4) Uiso 1 1 d . . . . .
H21 H 0.4098(13) 0.7393(14) 0.5749(8) 0.050(4) Uiso 1 1 d . . . . .
H18 H 0.7742(12) 0.7199(13) 0.6443(7) 0.045(4) Uiso 1 1 d . . . . .
H14B H 0.2607(14) 0.5118(15) 0.7343(8) 0.057(5) Uiso 1 1 d . . . . .
H11A H 0.2703(14) 0.7104(15) 0.6619(9) 0.058(5) Uiso 1 1 d . . . . .
H11B H 0.2602(15) 0.7108(16) 0.7342(9) 0.069(5) Uiso 1 1 d . . . . .
H11C H 0.3275(16) 0.8113(19) 0.7125(10) 0.079(6) Uiso 1 1 d . . . . .
H14C H 0.3285(15) 0.4063(16) 0.7176(9) 0.065(5) Uiso 1 1 d . . . . .
H1 H 0.5086(13) 0.2942(15) 0.5830(8) 0.051(4) Uiso 1 1 d . . . . .
H17 H 0.8092(13) 0.5252(14) 0.6432(8) 0.050(4) Uiso 1 1 d . . . . .

loop_
_atom_site_aniso_label
_atom_site_aniso_U_11
_atom_site_aniso_U_22
_atom_site_aniso_U_33
_atom_site_aniso_U_23
_atom_site_aniso_U_13
_atom_site_aniso_U_12
O1 0.0344(4) 0.0220(4) 0.0236(4) 0.0028(3) 0.0110(3) 0.0044(3)
N2 0.0264(6) 0.0183(5) 0.0207(5) 0.000 0.0061(4) 0.000
N4 0.0256(4) 0.0226(4) 0.0191(4) 0.0029(3) 0.0070(3) 0.0032(3)
N3 0.0327(7) 0.0179(6) 0.0252(6) 0.000 0.0026(5) 0.000
C8 0.0181(6) 0.0176(6) 0.0229(6) 0.000 0.0025(5) 0.000
C9 0.0163(6) 0.0183(6) 0.0225(6) 0.000 0.0027(5) 0.000
C5 0.0189(4) 0.0213(5) 0.0225(5) 0.0021(4) 0.0041(4) 0.0015(3)
C10 0.0216(5) 0.0173(5) 0.0245(5) 0.0005(3) 0.0046(4) 0.0011(3)
C6 0.0230(5) 0.0207(5) 0.0248(5) -0.0026(4) 0.0056(4) 0.0025(4)
C21 0.0281(5) 0.0187(5) 0.0254(5) 0.0024(4) 0.0101(4) 0.0012(4)
C7 0.0222(5) 0.0167(4) 0.0272(5) -0.0012(4) 0.0043(4) 0.0012(3)
C13 0.0233(5) 0.0233(5) 0.0178(4) -0.0010(4) 0.0056(4) -0.0016(4)
C22 0.0236(5) 0.0228(5) 0.0192(4) 0.0031(4) 0.0069(4) 0.0023(4)
C27 0.0242(5) 0.0219(5) 0.0171(4) 0.0015(3) 0.0068(4) 0.0011(4)
C15 0.0238(5) 0.0281(5) 0.0171(4) 0.0032(4) 0.0067(4) 0.0018(4)
C12 0.0259(5) 0.0231(5) 0.0207(5) -0.0012(4) 0.0035(4) 0.0039(4)
C23 0.0249(5) 0.0267(5) 0.0251(5) 0.0037(4) 0.0078(4) 0.0047(4)
C20 0.0287(5) 0.0268(5) 0.0219(5) 0.0017(4) 0.0098(4) -0.0021(4)
C24 0.0231(5) 0.0363(6) 0.0240(5) 0.0015(4) 0.0063(4) 0.0016(4)
C26 0.0310(5) 0.0238(5) 0.0232(5) -0.0021(4) 0.0085(4) -0.0030(4)
C16 0.0258(5) 0.0411(6) 0.0246(5) 0.0075(4) 0.0072(4) 0.0068(5)
C25 0.0283(5) 0.0323(6) 0.0247(5) -0.0035(4) 0.0068(4) -0.0068(4)
C14 0.0272(5) 0.0357(6) 0.0280(5) -0.0020(4) 0.0058(4) -0.0092(4)
C19 0.0392(6) 0.0351(6) 0.0331(6) -0.0024(5) 0.0149(5) -0.0112(5)
C11 0.0335(6) 0.0366(6) 0.0335(6) -0.0035(5) 0.0002(5) 0.0144(5)
C17 0.0238(5) 0.0624(8) 0.0275(6) 0.0075(5) 0.0072(4) 0.0002(5)
C18 0.0321(6) 0.0557(8) 0.0313(6) -0.0009(5) 0.0106(5) -0.0156(6)

loop_
_atom_type_symbol
_atom_type_description
_atom_type_scat_dispersion_real
_atom_type_scat_dispersion_imag
_atom_type_scat_source
C C 0.0181 0.0091 'International Tables Vol C Tables 4.2.6.8 and 6.1.1.4'
H H 0.0000 0.0000 'International Tables Vol C Tables 4.2.6.8 and 6.1.1.4'
N N 0.0311 0.0180 'International Tables Vol C Tables 4.2.6.8 and 6.1.1.4'
O O 0.0492 0.0322 'International Tables Vol C Tables 4.2.6.8 and 6.1.1.4'

loop_
_geom_angle_atom_site_label_1
_geom_angle_atom_site_label_2
_geom_angle_atom_site_label_3
_geom_angle
_geom_angle_site_symmetry_1
_geom_angle_site_symmetry_3
_geom_angle_publ_flag
C5 O1 H1 110.8(10) . . ?
C13 N2 C13 118.92(12) . 2_656 ?
C15 N4 C27 118.43(9) . . ?
C12 N3 C12 118.69(12) 2_656 . ?
C7 C8 C9 118.84(6) . . ?
C7 C8 C9 118.84(6) 2_656 . ?
C7 C8 C7 122.32(13) 2_656 . ?
C10 C9 C8 119.01(6) 2_656 . ?
C10 C9 C8 119.01(6) . . ?
C10 C9 C10 121.97(12) 2_656 . ?
O1 C5 C10 123.57(9) . . ?
O1 C5 C6 116.07(9) . . ?
C10 C5 C6 120.36(9) . . ?
C9 C10 H10 118.8(7) . . ?
C5 C10 C9 120.45(9) . . ?
C5 C10 H10 120.7(7) . . ?
C5 C6 H6 118.6(8) . . ?
C7 C6 C5 120.23(9) . . ?
C7 C6 H6 121.2(8) . . ?
C22 C21 C20 119.75(9) . . ?
C22 C21 H21 121.1(10) . . ?
C20 C21 H21 119.1(10) . . ?
C8 C7 H7 118.7(7) . . ?
C6 C7 C8 121.02(10) . . ?
C6 C7 H7 120.2(7) . . ?
N2 C13 C12 120.49(9) . . ?
N2 C13 C14 117.39(9) . . ?
C12 C13 C14 122.11(9) . . ?
C21 C22 C27 118.72(9) . . ?
C21 C22 C23 122.38(9) . . ?
C23 C22 C27 118.89(9) . . ?
N4 C27 C22 122.19(9) . . ?
N4 C27 C26 118.95(9) . . ?
C26 C27 C22 118.87(9) . . ?
N4 C15 C20 122.46(9) . . ?
N4 C15 C16 118.84(10) . . ?
C16 C15 C20 118.70(10) . . ?
N3 C12 C13 120.69(9) . . ?
N3 C12 C11 117.30(10) . . ?
C13 C12 C11 122.01(10) . . ?
C22 C23 H23 119.3(8) . . ?
C24 C23 C22 120.42(10) . . ?
C24 C23 H23 120.3(8) . . ?
C21 C20 C15 118.45(10) . . ?
C21 C20 C19 122.72(10) . . ?
C19 C20 C15 118.83(10) . . ?
C23 C24 C25 120.83(10) . . ?
C23 C24 H24 118.7(8) . . ?
C25 C24 H24 120.4(8) . . ?
C27 C26 H26 118.1(8) . . ?
C25 C26 C27 120.37(10) . . ?
C25 C26 H26 121.6(8) . . ?
C15 C16 H16 117.6(9) . . ?
C17 C16 C15 120.46(11) . . ?
C17 C16 H16 121.9(9) . . ?
C24 C25 H25 120.3(9) . . ?
C26 C25 C24 120.58(10) . . ?
C26 C25 H25 119.1(9) . . ?
C13 C14 H14A 112.2(9) . . ?
C13 C14 H14B 109.3(10) . . ?
C13 C14 H14C 108.4(11) . . ?
H14A C14 H14B 104.8(13) . . ?
H14A C14 H14C 110.0(14) . . ?
H14B C14 H14C 112.2(15) . . ?
C20 C19 H19 117.0(9) . . ?
C18 C19 C20 120.53(12) . . ?
C18 C19 H19 122.4(9) . . ?
C12 C11 H11A 111.4(10) . . ?
C12 C11 H11B 109.8(11) . . ?
C12 C11 H11C 109.5(12) . . ?
H11A C11 H11B 101.8(15) . . ?
H11A C11 H11C 114.2(16) . . ?
H11B C11 H11C 109.8(16) . . ?
C16 C17 C18 121.04(11) . . ?
C16 C17 H17 118.3(10) . . ?
C18 C17 H17 120.7(10) . . ?
C19 C18 C17 120.44(11) . . ?
C19 C18 H18 120.8(9) . . ?
C17 C18 H18 118.8(9) . . ?

loop_
_geom_bond_atom_site_label_1
_geom_bond_atom_site_label_2
_geom_bond_distance
_geom_bond_site_symmetry_2
_geom_bond_publ_flag
O1 C5 1.3665(12) . ?
O1 H1 0.968(18) . ?
N2 C13 1.3380(11) . ?
N2 C13 1.3380(11) 2_656 ?
N4 C27 1.3487(12) . ?
N4 C15 1.3456(13) . ?
N3 C12 1.3385(12) . ?
N3 C12 1.3385(12) 2_656 ?
C8 C9 1.4268(19) . ?
C8 C7 1.4191(12) . ?
C8 C7 1.4191(12) 2_656 ?
C9 C10 1.4229(11) . ?
C9 C10 1.4228(11) 2_656 ?
C5 C10 1.3741(14) . ?
C5 C6 1.4196(14) . ?
C10 H10 0.985(14) . ?
C6 C7 1.3660(14) . ?
C6 H6 0.987(14) . ?
C21 C22 1.3811(14) . ?
C21 C20 1.3839(15) . ?
C21 H21 0.944(17) . ?
C7 H7 0.990(14) . ?
C13 C12 1.4018(14) . ?
C13 C14 1.4997(14) . ?
C22 C27 1.4313(14) . ?
C22 C23 1.4305(14) . ?
C27 C26 1.4251(14) . ?
C15 C20 1.4317(15) . ?
C15 C16 1.4279(14) . ?
C12 C11 1.5016(14) . ?
C23 C24 1.3566(16) . ?
C23 H23 1.004(14) . ?
C20 C19 1.4311(15) . ?
C24 C25 1.4192(16) . ?
C24 H24 1.005(14) . ?
C26 C25 1.3678(15) . ?
C26 H26 1.005(14) . ?
C16 C17 1.3579(18) . ?
C16 H16 0.971(15) . ?
C25 H25 0.976(15) . ?
C14 H14A 0.996(16) . ?
C14 H14B 1.010(17) . ?
C14 H14C 0.992(19) . ?
C19 C18 1.3594(18) . ?
C19 H19 1.010(16) . ?
C11 H11A 1.000(18) . ?
C11 H11B 1.04(2) . ?
C11 H11C 0.99(2) . ?
C17 C18 1.418(2) . ?
C17 H17 1.003(16) . ?
C18 H18 0.999(16) . ?

loop_
_geom_hbond_atom_site_label_D
_geom_hbond_atom_site_label_H
_geom_hbond_atom_site_label_A
_geom_hbond_distance_DH
_geom_hbond_distance_HA
_geom_hbond_distance_DA
_geom_hbond_angle_DHA
_geom_hbond_site_symmetry_A
_geom_hbond_publ_flag
O1 H1 N4 0.968(18) 1.801(18) 2.7654(11) 174.3(15) . yes

loop_
_geom_torsion_atom_site_label_1
_geom_torsion_atom_site_label_2
_geom_torsion_atom_site_label_3
_geom_torsion_atom_site_label_4
_geom_torsion
_geom_torsion_site_symmetry_1
_geom_torsion_site_symmetry_2
_geom_torsion_site_symmetry_3
_geom_torsion_site_symmetry_4
_geom_torsion_publ_flag
O1 C5 C10 C9 178.53(7) . . . . ?
O1 C5 C6 C7 -177.80(9) . . . . ?
N2 C13 C12 N3 -1.31(13) . . . . ?
N2 C13 C12 C11 178.53(9) . . . . ?
N4 C27 C26 C25 -179.27(9) . . . . ?
N4 C15 C20 C21 0.25(15) . . . . ?
N4 C15 C20 C19 179.75(9) . . . . ?
N4 C15 C16 C17 179.74(9) . . . . ?
C8 C9 C10 C5 -1.05(10) . . . . ?
C9 C8 C7 C6 -2.41(10) . . . . ?
C5 C6 C7 C8 -0.30(14) . . . . ?
C10 C9 C10 C5 178.95(10) 2_656 . . . ?
C10 C5 C6 C7 2.39(14) . . . . ?
C6 C5 C10 C9 -1.68(13) . . . . ?
C21 C22 C27 N4 0.24(14) . . . . ?
C21 C22 C27 C26 179.95(9) . . . . ?
C21 C22 C23 C24 178.86(10) . . . . ?
C21 C20 C19 C18 -179.99(10) . . . . ?
C7 C8 C9 C10 -176.94(6) . . . 2_656 ?
C7 C8 C9 C10 3.06(6) 2_656 . . 2_656 ?
C7 C8 C9 C10 3.06(6) . . . . ?
C7 C8 C9 C10 -176.93(6) 2_656 . . . ?
C7 C8 C7 C6 177.59(10) 2_656 . . . ?
C13 N2 C13 C12 0.63(6) 2_656 . . . ?
C13 N2 C13 C14 -179.72(9) 2_656 . . . ?
C22 C21 C20 C15 -0.92(15) . . . . ?
C22 C21 C20 C19 179.61(9) . . . . ?
C22 C27 C26 C25 1.01(14) . . . . ?
C22 C23 C24 C25 1.44(16) . . . . ?
C27 N4 C15 C20 0.65(14) . . . . ?
C27 N4 C15 C16 -179.35(9) . . . . ?
C27 C22 C23 C24 -2.08(15) . . . . ?
C27 C26 C25 C24 -1.70(16) . . . . ?
C15 N4 C27 C22 -0.90(13) . . . . ?
C15 N4 C27 C26 179.39(8) . . . . ?
C15 C20 C19 C18 0.54(16) . . . . ?
C15 C16 C17 C18 0.50(17) . . . . ?
C12 N3 C12 C13 0.63(6) 2_656 . . . ?
C12 N3 C12 C11 -179.21(10) 2_656 . . . ?
C23 C22 C27 N4 -178.86(9) . . . . ?
C23 C22 C27 C26 0.85(14) . . . . ?
C23 C24 C25 C26 0.47(16) . . . . ?
C20 C21 C22 C27 0.69(14) . . . . ?
C20 C21 C22 C23 179.76(9) . . . . ?
C20 C15 C16 C17 -0.27(15) . . . . ?
C20 C19 C18 C17 -0.33(18) . . . . ?
C16 C15 C20 C21 -179.74(9) . . . . ?
C16 C15 C20 C19 -0.24(14) . . . . ?
C16 C17 C18 C19 -0.20(18) . . . . ?
C14 C13 C12 N3 179.06(8) . . . . ?
C14 C13 C12 C11 -1.10(15) . . . . ?
